data_8101980
loop_
_publ_author_name
'Noor, A.'
'Irrgang, T.'
'Kempe, R.'

_publ_section_title
;
Crystal structure of (2,6-diisopropyl-phenyl)[N-tris(pentafluorophenyl)-
boronyl-pyridin-2-yl]amine, (C~6~F~5~)~3~B(C~5~H~4~N)(C~12~H~18~N)
;
_journal_issue 3
_journal_name_full 'Zeitschrift f\"ur Kristallographie - New Crystal Structures'
_journal_page_first 283
_journal_page_last 284
_journal_volume 221
_journal_year 2006
_chemical_formula_structural (C6F5)3B(C5H4N)(C12H18N)
_chemical_formula_sum 'C35 H22 B F15 N2'
_chemical_formula_weight 766.36
_chemical_name_systematic (2,6-diisopropyl-phenyl)[N-(tris-pentafluorophenyl-boronyl)-pyridin-2-yl]amine
_space_group_IT_number 2
_symmetry_cell_setting triclinic
_symmetry_space_group_name_Hall '-P 1'
_symmetry_space_group_name_H-M 'P -1'
_atom_sites_solution_hydrogens geom
_atom_sites_solution_primary direct
_atom_sites_solution_secondary difmap
_audit_creation_method SHELXL-97
_cell_angle_alpha 99.486(5)
_cell_angle_beta 102.673(5)
_cell_angle_gamma 94.591(5)
_cell_formula_units_Z 2
_cell_length_a 9.8000(10)
_cell_length_b 12.0220(10)
_cell_length_c 14.3260(10)
_cell_measurement_reflns_used all
_cell_measurement_temperature 193(2)
_cell_volume 1612.3(2)
_computing_data_collection X-AREA-STOE
_computing_structure_refinement 'SHELXL-97 (Sheldrick, 1997)'
_computing_structure_solution SIR97
_diffrn_ambient_temperature 193(2)
_diffrn_measured_fraction_theta_full 0.984
_diffrn_measured_fraction_theta_max 0.984
_diffrn_measurement_device_type 'Stoe IPDS II'
_diffrn_radiation_monochromator graphite
_diffrn_radiation_source 'fine-focus sealed tube'
_diffrn_radiation_type MoK\a
_diffrn_radiation_wavelength 0.71069
_diffrn_reflns_av_R_equivalents 0.0905
_diffrn_reflns_av_sigmaI/netI 0.0589
_diffrn_reflns_limit_h_max 11
_diffrn_reflns_limit_h_min -11
_diffrn_reflns_limit_k_max 14
_diffrn_reflns_limit_k_min -14
_diffrn_reflns_limit_l_max 17
_diffrn_reflns_limit_l_min -17
_diffrn_reflns_number 21557
_diffrn_reflns_theta_full 25.76
_diffrn_reflns_theta_max 25.76
_diffrn_reflns_theta_min 1.48
_exptl_absorpt_coefficient_mu 0.153
_exptl_absorpt_correction_type none
_exptl_crystal_colour colorless
_exptl_crystal_density_diffrn 1.579
_exptl_crystal_density_method 'not measured'
_exptl_crystal_description prism
_exptl_crystal_F_000 772
_exptl_crystal_size_max 0.6
_exptl_crystal_size_mid 0.5
_exptl_crystal_size_min 0.4
_refine_diff_density_max 0.323
_refine_diff_density_min -0.275
_refine_diff_density_rms 0.056
_refine_ls_extinction_method none
_refine_ls_goodness_of_fit_ref 1.039
_refine_ls_hydrogen_treatment mixed
_refine_ls_matrix_type full
_refine_ls_number_parameters 482
_refine_ls_number_reflns 6077
_refine_ls_number_restraints 0
_refine_ls_restrained_S_all 1.039
_refine_ls_R_factor_all 0.0586
_refine_ls_R_factor_gt 0.0457
_refine_ls_shift/su_max 0.000
_refine_ls_shift/su_mean 0.000
_refine_ls_structure_factor_coef Fsqd
_refine_ls_weighting_details 'calc w=1/[\s^2^(Fo^2^)+(0.0578P)^2^+0.3298P] where P=(Fo^2^+2Fc^2^)/3'
_refine_ls_weighting_scheme calc
_refine_ls_wR_factor_gt 0.1169
_refine_ls_wR_factor_ref 0.1236
_reflns_number_gt 4913
_reflns_number_total 6077
_reflns_threshold_expression >2sigma(I)
_cod_data_source_file 1267-1790.cff
_cod_data_source_block k165a
_cod_depositor_comments
;
The following automatic conversions were performed:

'_exptl_absorpt_correction_type' tag value 'no' was replaced with
'none' value.

Automatic conversion script
Id: cif_fix_values 1646 2011-03-28 12:23:43Z adriana 
;
_cod_original_sg_symbol_H-M P-1
_cod_database_code 8101980

loop_
_symmetry_equiv_pos_as_xyz
'x, y, z'
'-x, -y, -z'

loop_
_atom_site_label
_atom_site_type_symbol
_atom_site_fract_x
_atom_site_fract_y
_atom_site_fract_z
_atom_site_U_iso_or_equiv
_atom_site_adp_type
_atom_site_occupancy
_atom_site_symmetry_multiplicity
_atom_site_Wyckoff_symbol
_atom_site_calc_flag
_atom_site_refinement_flags
_atom_site_disorder_assembly
_atom_site_disorder_group
C1 C 0.18271(19) 0.12577(15) 0.37222(12) 0.0293(4) Uani 1 2 i d . . .
C2 C 0.0461(2) 0.12164(16) 0.38567(13) 0.0330(4) Uani 1 2 i d . . .
C3 C -0.0369(2) 0.02403(19) 0.38425(16) 0.0433(5) Uani 1 2 i d . . .
C4 C 0.0182(3) -0.07767(19) 0.37277(18) 0.0512(6) Uani 1 2 i d . . .
C5 C 0.1537(3) -0.07895(17) 0.36357(17) 0.0480(5) Uani 1 2 i d . . .
C6 C 0.2328(2) 0.02056(16) 0.36312(14) 0.0353(4) Uani 1 2 i d . . .
C7 C 0.30164(19) 0.29856(16) 0.50274(13) 0.0320(4) Uani 1 2 i d . . .
C8 C 0.2416(2) 0.38747(17) 0.54595(14) 0.0393(5) Uani 1 2 i d . . .
C9 C 0.2511(3) 0.41532(19) 0.64427(16) 0.0510(6) Uani 1 2 i d . . .
C10 C 0.3234(3) 0.3525(2) 0.70598(15) 0.0561(7) Uani 1 2 i d . . .
C11 C 0.3834(3) 0.2622(2) 0.66784(15) 0.0519(6) Uani 1 2 i d . . .
C12 C 0.3716(2) 0.23740(19) 0.56937(14) 0.0405(5) Uani 1 2 i d . . .
C13 C 0.20366(18) 0.33954(14) 0.31901(12) 0.0270(4) Uani 1 2 i d . . .
C14 C 0.08011(19) 0.32209(15) 0.24787(13) 0.0297(4) Uani 1 2 i d . . .
C15 C 0.0251(2) 0.40502(18) 0.19911(14) 0.0385(5) Uani 1 2 i d . . .
C16 C 0.1008(2) 0.51072(17) 0.21739(16) 0.0436(5) Uani 1 2 i d . . .
C17 C 0.2283(2) 0.53158(16) 0.28356(16) 0.0404(5) Uani 1 2 i d . . .
C18 C 0.27593(19) 0.44774(15) 0.33243(13) 0.0321(4) Uani 1 2 i d . . .
C19 C 0.54678(19) 0.27834(16) 0.41498(13) 0.0316(4) Uani 1 2 i d . . .
H19 H 0.5462 0.3116 0.4798 0.038 Uiso 1 2 i calc R . .
C20 C 0.6732(2) 0.27568(18) 0.39007(15) 0.0387(4) Uani 1 2 i d . . .
H20 H 0.7585 0.3067 0.4363 0.046 Uiso 1 2 i calc R . .
C21 C 0.6738(2) 0.22655(18) 0.29554(15) 0.0399(5) Uani 1 2 i d . . .
H21 H 0.7604 0.2229 0.2763 0.048 Uiso 1 2 i calc R . .
C22 C 0.5505(2) 0.18364(17) 0.23053(14) 0.0344(4) Uani 1 2 i d . . .
H22 H 0.5511 0.1494 0.1659 0.041 Uiso 1 2 i calc R . .
C23 C 0.42156(18) 0.18961(14) 0.25842(12) 0.0266(4) Uani 1 2 i d . . .
C24 C 0.29036(19) 0.11508(15) 0.08979(12) 0.0291(4) Uani 1 2 i d . . .
C25 C 0.26576(19) -0.00129(16) 0.04988(13) 0.0325(4) Uani 1 2 i d . . .
C26 C 0.2597(2) -0.03352(18) -0.04856(15) 0.0409(5) Uani 1 2 i d . . .
H26 H 0.2410 -0.1118 -0.0777 0.049 Uiso 1 2 i calc R . .
C27 C 0.2803(2) 0.04586(19) -0.10505(14) 0.0443(5) Uani 1 2 i d . . .
H27 H 0.2788 0.0221 -0.1719 0.053 Uiso 1 2 i calc R . .
C28 C 0.3031(2) 0.15948(19) -0.06419(14) 0.0415(5) Uani 1 2 i d . . .
H28 H 0.3160 0.2135 -0.1039 0.050 Uiso 1 2 i calc R . .
C29 C 0.3076(2) 0.19744(16) 0.03327(14) 0.0345(4) Uani 1 2 i d . . .
C30 C 0.3282(3) 0.32423(17) 0.07316(15) 0.0438(5) Uani 1 2 i d . . .
H30 H 0.3217 0.3355 0.1427 0.053 Uiso 1 2 i calc R . .
C31 C 0.2125(3) 0.3830(2) 0.01737(17) 0.0564(6) Uani 1 2 i d . . .
H31A H 0.2275 0.4645 0.0447 0.085 Uiso 1 2 i calc R . .
H31B H 0.1204 0.3506 0.0232 0.085 Uiso 1 2 i calc R . .
H31C H 0.2154 0.3714 -0.0515 0.085 Uiso 1 2 i calc R . .
C32 C 0.4734(3) 0.3788(2) 0.0702(2) 0.0645(7) Uani 1 2 i d . . .
H32A H 0.4836 0.4604 0.0968 0.097 Uiso 1 2 i calc R . .
H32B H 0.4827 0.3676 0.0027 0.097 Uiso 1 2 i calc R . .
H32C H 0.5467 0.3435 0.1092 0.097 Uiso 1 2 i calc R . .
C33 C 0.2387(2) -0.08926(16) 0.11068(15) 0.0385(4) Uani 1 2 i d . . .
H33 H 0.2897 -0.0574 0.1796 0.046 Uiso 1 2 i calc R . .
C34 C 0.0829(3) -0.1067(2) 0.1082(2) 0.0634(7) Uani 1 2 i d . . .
H34A H 0.0658 -0.1635 0.1475 0.095 Uiso 1 2 i calc R . .
H34B H 0.0291 -0.1331 0.0408 0.095 Uiso 1 2 i calc R . .
H34C H 0.0531 -0.0347 0.1348 0.095 Uiso 1 2 i calc R . .
C35 C 0.2936(3) -0.20167(19) 0.08105(18) 0.0570(6) Uani 1 2 i d . . .
H35A H 0.2726 -0.2545 0.1227 0.085 Uiso 1 2 i calc R . .
H35B H 0.3958 -0.1886 0.0884 0.085 Uiso 1 2 i calc R . .
H35C H 0.2478 -0.2342 0.0129 0.085 Uiso 1 2 i calc R . .
N1 N 0.29889(16) 0.15067(12) 0.19235(11) 0.0269(3) Uani 1 2 i d . . .
N2 N 0.42146(15) 0.23578(12) 0.35165(10) 0.0258(3) Uani 1 2 i d . . .
F1 F 0.00383(11) 0.21800(9) 0.21913(8) 0.0369(3) Uani 1 2 i d . . .
F2 F -0.09741(14) 0.38161(12) 0.13266(9) 0.0544(3) Uani 1 2 i d . . .
F3 F 0.05179(17) 0.59126(12) 0.16942(12) 0.0679(4) Uani 1 2 i d . . .
F4 F 0.30653(15) 0.63251(10) 0.30042(12) 0.0610(4) Uani 1 2 i d . . .
F5 F 0.39936(12) 0.47634(9) 0.39963(8) 0.0400(3) Uani 1 2 i d . . .
F6 F 0.16389(15) 0.45286(11) 0.49159(9) 0.0509(3) Uani 1 2 i d . . .
F7 F 0.1876(2) 0.50208(13) 0.68022(11) 0.0761(5) Uani 1 2 i d . . .
F8 F 0.3309(2) 0.37719(15) 0.80146(9) 0.0863(6) Uani 1 2 i d . . .
F9 F 0.45101(19) 0.19777(16) 0.72698(10) 0.0767(5) Uani 1 2 i d . . .
F10 F 0.43118(14) 0.14618(11) 0.53679(9) 0.0507(3) Uani 1 2 i d . . .
F11 F 0.36577(12) 0.01109(9) 0.35488(9) 0.0421(3) Uani 1 2 i d . . .
F12 F 0.20897(19) -0.17746(11) 0.35459(13) 0.0732(5) Uani 1 2 i d . . .
F13 F -0.06006(19) -0.17478(13) 0.37221(14) 0.0795(5) Uani 1 2 i d . . .
F14 F -0.16921(14) 0.02624(13) 0.39532(11) 0.0595(4) Uani 1 2 i d . . .
F15 F -0.00935(11) 0.22012(10) 0.40364(8) 0.0386(3) Uani 1 2 i d . . .
B B 0.2753(2) 0.24984(17) 0.38511(14) 0.0266(4) Uani 1 2 i d . . .
H100 H 0.227(3) 0.1418(18) 0.2123(16) 0.037(6) Uiso 1 2 i d . . .

loop_
_atom_site_aniso_label
_atom_site_aniso_U_11
_atom_site_aniso_U_22
_atom_site_aniso_U_33
_atom_site_aniso_U_23
_atom_site_aniso_U_13
_atom_site_aniso_U_12
C1 0.0282(10) 0.0339(9) 0.0266(8) 0.0083(7) 0.0062(7) 0.0040(7)
C2 0.0289(10) 0.0384(10) 0.0316(9) 0.0072(8) 0.0071(7) 0.0029(8)
C3 0.0325(11) 0.0514(13) 0.0474(12) 0.0113(9) 0.0147(9) -0.0049(9)
C4 0.0556(15) 0.0398(12) 0.0593(14) 0.0123(10) 0.0204(11) -0.0129(10)
C5 0.0625(15) 0.0303(10) 0.0571(13) 0.0134(9) 0.0226(11) 0.0066(10)
C6 0.0367(11) 0.0358(10) 0.0377(10) 0.0107(8) 0.0143(8) 0.0073(8)
C7 0.0242(9) 0.0413(10) 0.0282(9) 0.0042(8) 0.0053(7) -0.0021(8)
C8 0.0387(11) 0.0413(11) 0.0368(10) 0.0019(8) 0.0128(8) -0.0013(9)
C9 0.0613(15) 0.0463(12) 0.0435(12) -0.0084(10) 0.0288(11) -0.0157(11)
C10 0.0698(17) 0.0641(15) 0.0267(10) 0.0007(10) 0.0145(11) -0.0289(13)
C11 0.0473(14) 0.0715(16) 0.0328(11) 0.0170(11) 0.0025(9) -0.0125(11)
C12 0.0323(11) 0.0540(12) 0.0341(10) 0.0110(9) 0.0056(8) -0.0016(9)
C13 0.0263(9) 0.0292(9) 0.0261(8) 0.0027(7) 0.0083(7) 0.0060(7)
C14 0.0260(9) 0.0305(9) 0.0318(9) 0.0025(7) 0.0076(7) 0.0042(7)
C15 0.0326(11) 0.0472(11) 0.0343(10) 0.0079(8) 0.0014(8) 0.0145(9)
C16 0.0482(13) 0.0370(11) 0.0498(12) 0.0166(9) 0.0092(10) 0.0200(9)
C17 0.0424(12) 0.0268(9) 0.0530(12) 0.0080(8) 0.0120(9) 0.0075(8)
C18 0.0277(10) 0.0315(9) 0.0363(9) 0.0027(7) 0.0072(8) 0.0065(7)
C19 0.0257(10) 0.0361(10) 0.0320(9) 0.0060(7) 0.0045(7) 0.0050(7)
C20 0.0214(10) 0.0488(11) 0.0432(11) 0.0071(9) 0.0031(8) 0.0042(8)
C21 0.0235(10) 0.0538(12) 0.0456(11) 0.0118(9) 0.0118(8) 0.0089(8)
C22 0.0289(10) 0.0429(10) 0.0341(9) 0.0074(8) 0.0116(8) 0.0086(8)
C23 0.0267(9) 0.0240(8) 0.0310(9) 0.0084(7) 0.0076(7) 0.0058(7)
C24 0.0237(9) 0.0334(9) 0.0294(9) 0.0032(7) 0.0061(7) 0.0041(7)
C25 0.0248(10) 0.0345(10) 0.0361(10) 0.0016(8) 0.0060(7) 0.0039(7)
C26 0.0406(12) 0.0397(11) 0.0380(10) -0.0041(8) 0.0081(9) 0.0066(9)
C27 0.0470(13) 0.0546(13) 0.0302(10) -0.0002(9) 0.0115(9) 0.0099(10)
C28 0.0419(12) 0.0511(12) 0.0349(10) 0.0120(9) 0.0135(9) 0.0057(9)
C29 0.0316(10) 0.0388(10) 0.0330(9) 0.0068(8) 0.0080(8) 0.0037(8)
C30 0.0645(15) 0.0348(10) 0.0331(10) 0.0098(8) 0.0121(10) 0.0022(10)
C31 0.0815(19) 0.0496(13) 0.0458(12) 0.0142(10) 0.0220(12) 0.0233(12)
C32 0.0745(19) 0.0462(13) 0.0681(16) 0.0195(12) 0.0082(14) -0.0145(12)
C33 0.0382(11) 0.0323(10) 0.0409(10) 0.0050(8) 0.0028(8) 0.0021(8)
C34 0.0451(15) 0.0648(16) 0.0864(19) 0.0327(14) 0.0170(13) -0.0012(12)
C35 0.0715(17) 0.0378(12) 0.0560(14) 0.0061(10) 0.0031(12) 0.0121(11)
N1 0.0230(8) 0.0300(8) 0.0284(7) 0.0050(6) 0.0080(6) 0.0026(6)
N2 0.0221(8) 0.0271(7) 0.0288(7) 0.0067(6) 0.0056(6) 0.0050(6)
F1 0.0289(6) 0.0380(6) 0.0380(6) 0.0043(5) -0.0001(4) -0.0015(4)
F2 0.0411(7) 0.0644(8) 0.0500(7) 0.0131(6) -0.0106(6) 0.0156(6)
F3 0.0732(10) 0.0500(8) 0.0831(10) 0.0335(7) 0.0017(8) 0.0259(7)
F4 0.0597(9) 0.0285(6) 0.0922(10) 0.0169(6) 0.0087(8) 0.0033(6)
F5 0.0308(6) 0.0326(6) 0.0493(6) 0.0026(5) -0.0007(5) -0.0014(4)
F6 0.0615(8) 0.0471(7) 0.0490(7) 0.0025(6) 0.0236(6) 0.0202(6)
F7 0.1164(14) 0.0560(9) 0.0637(9) -0.0110(7) 0.0586(9) -0.0010(8)
F8 0.1354(16) 0.0855(12) 0.0301(7) -0.0011(7) 0.0285(8) -0.0339(11)
F9 0.0805(11) 0.1049(13) 0.0422(7) 0.0367(8) -0.0023(7) -0.0031(9)
F10 0.0473(8) 0.0639(8) 0.0465(7) 0.0241(6) 0.0078(6) 0.0198(6)
F11 0.0416(7) 0.0386(6) 0.0560(7) 0.0182(5) 0.0208(6) 0.0172(5)
F12 0.0942(12) 0.0306(7) 0.1100(12) 0.0217(7) 0.0467(10) 0.0161(7)
F13 0.0822(12) 0.0471(8) 0.1130(13) 0.0189(8) 0.0388(10) -0.0214(8)
F14 0.0338(7) 0.0726(9) 0.0765(9) 0.0214(7) 0.0218(6) -0.0067(6)
F15 0.0270(6) 0.0448(6) 0.0475(6) 0.0095(5) 0.0137(5) 0.0095(5)
B 0.0209(10) 0.0312(10) 0.0272(9) 0.0039(8) 0.0047(7) 0.0056(8)

loop_
_atom_type_symbol
_atom_type_description
_atom_type_scat_dispersion_real
_atom_type_scat_dispersion_imag
_atom_type_scat_source
C C 0.0033 0.0016 'International Tables Vol C Tables 4.2.6.8 and 6.1.1.4'
H H 0.0000 0.0000 'International Tables Vol C Tables 4.2.6.8 and 6.1.1.4'
N N 0.0061 0.0033 'International Tables Vol C Tables 4.2.6.8 and 6.1.1.4'
F F 0.0171 0.0103 'International Tables Vol C Tables 4.2.6.8 and 6.1.1.4'
Ta Ta -0.7052 6.5227 'International Tables Vol C Tables 4.2.6.8 and 6.1.1.4'
B B 0.0013 0.0007 'International Tables Vol C Tables 4.2.6.8 and 6.1.1.4'

loop_
_geom_angle_atom_site_label_1
_geom_angle_atom_site_label_2
_geom_angle_atom_site_label_3
_geom_angle
_geom_angle_site_symmetry_1
_geom_angle_site_symmetry_3
_geom_angle_publ_flag
C6 C1 C2 113.55(17) . . ?
C6 C1 B 126.39(16) . . ?
C2 C1 B 119.32(15) . . ?
F15 C2 C3 116.62(17) . . ?
F15 C2 C1 118.80(16) . . ?
C3 C2 C1 124.56(18) . . ?
F14 C3 C2 121.3(2) . . ?
F14 C3 C4 119.89(19) . . ?
C2 C3 C4 118.8(2) . . ?
F13 C4 C5 120.2(2) . . ?
F13 C4 C3 120.2(2) . . ?
C5 C4 C3 119.54(19) . . ?
F12 C5 C4 119.8(2) . . ?
F12 C5 C6 120.3(2) . . ?
C4 C5 C6 119.9(2) . . ?
F11 C6 C5 115.69(17) . . ?
F11 C6 C1 120.82(17) . . ?
C5 C6 C1 123.48(19) . . ?
C8 C7 C12 113.01(17) . . ?
C8 C7 B 126.33(17) . . ?
C12 C7 B 119.83(17) . . ?
F6 C8 C9 114.66(19) . . ?
F6 C8 C7 121.04(17) . . ?
C9 C8 C7 124.3(2) . . ?
F7 C9 C10 119.8(2) . . ?
F7 C9 C8 120.5(2) . . ?
C10 C9 C8 119.7(2) . . ?
F8 C10 C11 120.6(2) . . ?
F8 C10 C9 120.3(3) . . ?
C11 C10 C9 119.06(19) . . ?
F9 C11 C10 119.8(2) . . ?
F9 C11 C12 120.8(2) . . ?
C10 C11 C12 119.4(2) . . ?
F10 C12 C11 116.1(2) . . ?
F10 C12 C7 119.29(17) . . ?
C11 C12 C7 124.6(2) . . ?
C14 C13 C18 113.14(16) . . ?
C14 C13 B 128.77(16) . . ?
C18 C13 B 118.06(15) . . ?
F1 C14 C13 120.67(16) . . ?
F1 C14 C15 114.88(16) . . ?
C13 C14 C15 124.44(17) . . ?
F2 C15 C16 120.22(17) . . ?
F2 C15 C14 120.59(18) . . ?
C16 C15 C14 119.15(18) . . ?
F3 C16 C17 120.6(2) . . ?
F3 C16 C15 120.28(19) . . ?
C17 C16 C15 119.15(18) . . ?
F4 C17 C16 120.46(18) . . ?
F4 C17 C18 120.08(19) . . ?
C16 C17 C18 119.46(19) . . ?
F5 C18 C17 115.99(17) . . ?
F5 C18 C13 119.49(16) . . ?
C17 C18 C13 124.48(18) . . ?
N2 C19 C20 123.29(17) . . ?
C19 C20 C21 118.27(18) . . ?
C22 C21 C20 119.87(18) . . ?
C21 C22 C23 120.30(17) . . ?
N1 C23 N2 120.35(15) . . ?
N1 C23 C22 119.98(16) . . ?
N2 C23 C22 119.67(16) . . ?
C29 C24 C25 121.99(17) . . ?
C29 C24 N1 119.22(16) . . ?
C25 C24 N1 118.79(16) . . ?
C26 C25 C24 117.76(18) . . ?
C26 C25 C33 120.76(18) . . ?
C24 C25 C33 121.40(17) . . ?
C27 C26 C25 121.27(19) . . ?
C28 C27 C26 119.71(19) . . ?
C27 C28 C29 121.9(2) . . ?
C28 C29 C24 117.35(18) . . ?
C28 C29 C30 119.29(18) . . ?
C24 C29 C30 123.35(17) . . ?
C29 C30 C31 110.95(18) . . ?
C29 C30 C32 111.5(2) . . ?
C31 C30 C32 110.1(2) . . ?
C34 C33 C25 109.69(17) . . ?
C34 C33 C35 111.3(2) . . ?
C25 C33 C35 113.56(19) . . ?
C23 N1 C24 123.02(15) . . ?
C23 N2 C19 118.58(15) . . ?
C23 N2 B 121.11(14) . . ?
C19 N2 B 120.11(14) . . ?
N2 B C1 111.17(13) . . ?
N2 B C7 112.27(14) . . ?
C1 B C7 102.11(14) . . ?
N2 B C13 102.65(13) . . ?
C1 B C13 116.72(14) . . ?
C7 B C13 112.29(14) . . ?

loop_
_geom_bond_atom_site_label_1
_geom_bond_atom_site_label_2
_geom_bond_distance
_geom_bond_site_symmetry_2
_geom_bond_publ_flag
C1 C6 1.390(3) . ?
C1 C2 1.391(3) . ?
C1 B 1.644(3) . ?
C2 F15 1.352(2) . ?
C2 C3 1.368(3) . ?
C3 F14 1.342(2) . ?
C3 C4 1.376(3) . ?
C4 F13 1.343(3) . ?
C4 C5 1.364(3) . ?
C5 F12 1.340(3) . ?
C5 C6 1.374(3) . ?
C6 F11 1.346(2) . ?
C7 C8 1.384(3) . ?
C7 C12 1.395(3) . ?
C7 B 1.646(3) . ?
C8 F6 1.357(2) . ?
C8 C9 1.374(3) . ?
C9 F7 1.344(3) . ?
C9 C10 1.373(4) . ?
C10 F8 1.335(2) . ?
C10 C11 1.367(4) . ?
C11 F9 1.345(3) . ?
C11 C12 1.370(3) . ?
C12 F10 1.347(3) . ?
C13 C14 1.377(2) . ?
C13 C18 1.393(3) . ?
C13 B 1.649(3) . ?
C14 F1 1.356(2) . ?
C14 C15 1.387(3) . ?
C15 F2 1.336(2) . ?
C15 C16 1.374(3) . ?
C16 F3 1.338(2) . ?
C16 C17 1.369(3) . ?
C17 F4 1.339(2) . ?
C17 C18 1.374(3) . ?
C18 F5 1.350(2) . ?
C19 N2 1.360(2) . ?
C19 C20 1.363(3) . ?
C20 C21 1.387(3) . ?
C21 C22 1.357(3) . ?
C22 C23 1.410(3) . ?
C23 N1 1.351(2) . ?
C23 N2 1.360(2) . ?
C24 C29 1.401(3) . ?
C24 C25 1.401(3) . ?
C24 N1 1.443(2) . ?
C25 C26 1.386(3) . ?
C25 C33 1.519(3) . ?
C26 C27 1.379(3) . ?
C27 C28 1.374(3) . ?
C28 C29 1.385(3) . ?
C29 C30 1.518(3) . ?
C30 C31 1.530(3) . ?
C30 C32 1.531(4) . ?
C33 C34 1.516(3) . ?
C33 C35 1.525(3) . ?
N2 B 1.619(2) . ?
